data_7008903
loop_
_publ_author_name
'Choi, Nick'
'Conole, Gr\'ainne'
'King, Jason D.'
'Mays, Martin J.'
'McPartlin, Mary'
'Stone, Caroline L.'

_publ_section_title
;
 Reactions of diarsines with bi- and tri-metallic carbonyl complexes
 containing cobalt
;
_journal_issue 3
_journal_name_full 'Journal of the Chemical Society, Dalton Transactions'
_journal_page_first 395
_journal_paper_doi 10.1039/a906611j
_journal_year 2000
_chemical_formula_sum 'C27 H22 As Co Mo O9'
_chemical_formula_weight 720.24
_chemical_name_systematic
; 
 ? 
;
_space_group_IT_number 14
_symmetry_cell_setting monoclinic
_symmetry_space_group_name_Hall '-P 2yn'
_symmetry_space_group_name_H-M 'P 1 21/n 1'
_atom_sites_solution_hydrogens geom
_atom_sites_solution_primary direct
_atom_sites_solution_secondary difmap
_audit_creation_method SHELXL-97
_cell_angle_alpha 90.00
_cell_angle_beta 99.94(2)
_cell_angle_gamma 90.00
_cell_formula_units_Z 4
_cell_length_a 11.938(4)
_cell_length_b 14.533(3)
_cell_length_c 16.455(3)
_cell_measurement_temperature 293(2)
_cell_volume 2812.0(12)
_computing_cell_refinement XSCANS
_computing_data_collection XSCANS
_computing_data_reduction XSCANS
_computing_molecular_graphics SHELXTL
_computing_publication_material SHELXTL
_computing_structure_refinement 'SHELXL-97 (Sheldrick, 1997)'
_computing_structure_solution 'SHELXS-97 (Sheldrick, 1990)'
_diffrn_ambient_temperature 293(2)
_diffrn_measured_fraction_theta_full 1.000
_diffrn_measured_fraction_theta_max 1.000
_diffrn_measurement_device_type 'Siemens P4'
_diffrn_measurement_method theta\2theta
_diffrn_radiation_monochromator graphite
_diffrn_radiation_source 'fine-focus sealed tube'
_diffrn_radiation_type MoK\a
_diffrn_radiation_wavelength 0.71073
_diffrn_reflns_av_R_equivalents 0.0712
_diffrn_reflns_av_sigmaI/netI 0.0998
_diffrn_reflns_limit_h_max 16
_diffrn_reflns_limit_h_min -16
_diffrn_reflns_limit_k_max 20
_diffrn_reflns_limit_k_min -20
_diffrn_reflns_limit_l_max 23
_diffrn_reflns_limit_l_min -23
_diffrn_reflns_number 17092
_diffrn_reflns_theta_full 30.00
_diffrn_reflns_theta_max 30.00
_diffrn_reflns_theta_min 1.88
_diffrn_standards_decay_% 0.4
_diffrn_standards_interval_count 97
_diffrn_standards_number 3
_exptl_absorpt_coefficient_mu 2.254
_exptl_absorpt_correction_T_max 1.0000
_exptl_absorpt_correction_T_min 0.7723
_exptl_absorpt_correction_type psi-scan
_exptl_crystal_density_diffrn 1.701
_exptl_crystal_density_method 'not measured'
_exptl_crystal_F_000 1432
_exptl_crystal_size_max 0.34
_exptl_crystal_size_mid 0.32
_exptl_crystal_size_min 0.32
_refine_diff_density_max 0.618
_refine_diff_density_min -0.468
_refine_diff_density_rms 0.104
_refine_ls_extinction_method none
_refine_ls_goodness_of_fit_ref 0.961
_refine_ls_hydrogen_treatment mixed
_refine_ls_matrix_type full
_refine_ls_number_parameters 314
_refine_ls_number_reflns 8202
_refine_ls_number_restraints 0
_refine_ls_restrained_S_all 0.961
_refine_ls_R_factor_all 0.1330
_refine_ls_R_factor_gt 0.0545
_refine_ls_shift/su_max 15.000
_refine_ls_shift/su_mean 1.524
_refine_ls_structure_factor_coef Fsqd
_refine_ls_weighting_details 'calc w=1/[\s^2^(Fo^2^)+(0.0511P)^2^+0.0000P] where P=(Fo^2^+2Fc^2^)/3'
_refine_ls_weighting_scheme calc
_refine_ls_wR_factor_gt 0.1010
_refine_ls_wR_factor_ref 0.1247
_reflns_number_gt 4317
_reflns_number_total 8202
_reflns_threshold_expression >2sigma(I)
_cod_data_source_file a906611j.txt
_cod_data_source_block sy109
_cod_depositor_comments
;
The following automatic conversions were performed:

'_exptl_absorpt_correction_type' tag value 'psi-scans' was replaced
with 'psi-scan' value.

Automatic conversion script
Id: cif_fix_values 1646 2011-03-28 12:23:43Z adriana 
;
_cod_original_cell_volume 2812.0(11)
_cod_original_sg_symbol_H-M P2(1)/n
_cod_database_code 7008903

loop_
_symmetry_equiv_pos_as_xyz
'x, y, z'
'-x+1/2, y+1/2, -z+1/2'
'-x, -y, -z'
'x-1/2, -y-1/2, z-1/2'

loop_
_atom_site_label
_atom_site_type_symbol
_atom_site_fract_x
_atom_site_fract_y
_atom_site_fract_z
_atom_site_U_iso_or_equiv
_atom_site_adp_type
_atom_site_occupancy
_atom_site_symmetry_multiplicity
_atom_site_calc_flag
_atom_site_refinement_flags
_atom_site_disorder_assembly
_atom_site_disorder_group
Co1 Co 0.02233(6) -0.18040(5) 0.16579(4) 0.03542(18) Uani 1 1 d . . .
Mo1 Mo 0.23125(4) -0.25731(3) 0.20218(3) 0.03454(13) Uani 1 1 d . . .
As1 As -0.15996(5) -0.18083(4) 0.09037(4) 0.03832(16) Uani 1 1 d . . .
O1 O -0.1683(4) -0.1806(3) -0.0181(2) 0.0538(11) Uani 1 1 d . . .
O3 O 0.0824(5) 0.0113(4) 0.1420(4) 0.0971(19) Uani 1 1 d . . .
O4 O 0.1487(4) -0.3804(3) 0.3386(3) 0.0683(13) Uani 1 1 d . . .
O5 O -0.0254(5) -0.1813(4) 0.3348(3) 0.0896(17) Uani 1 1 d . . .
O6 O 0.3102(4) -0.4428(3) 0.1316(3) 0.0683(14) Uani 1 1 d . . .
C3 C 0.0577(6) -0.0628(5) 0.1518(4) 0.0545(17) Uani 1 1 d . . .
C4 C 0.1775(5) -0.3355(4) 0.2897(4) 0.0453(14) Uani 1 1 d . . .
C5 C -0.0096(5) -0.1811(4) 0.2685(4) 0.0519(16) Uani 1 1 d . . .
C6 C 0.2806(5) -0.3750(4) 0.1565(4) 0.0473(15) Uani 1 1 d . . .
C1 C 0.0701(4) -0.3037(4) 0.1377(3) 0.0326(12) Uani 1 1 d . . .
C2 C 0.1121(4) -0.2375(4) 0.0906(3) 0.0341(12) Uani 1 1 d . . .
O11 O 0.0145(4) -0.4572(3) 0.1622(3) 0.0618(12) Uani 1 1 d . . .
O12 O -0.0616(3) -0.3849(3) 0.0452(2) 0.0500(10) Uani 1 1 d . . .
C11 C 0.0070(5) -0.3901(4) 0.1188(4) 0.0398(13) Uani 1 1 d . . .
C12 C -0.1353(6) -0.4631(5) 0.0212(4) 0.068(2) Uani 1 1 d . . .
H12A H -0.1812 -0.4515 -0.0316 0.102 Uiso 1 1 calc R . .
H12B H -0.1836 -0.4726 0.0615 0.102 Uiso 1 1 calc R . .
H12C H -0.0899 -0.5171 0.0180 0.102 Uiso 1 1 calc R . .
O22 O 0.1932(4) -0.2944(3) -0.0186(3) 0.0583(12) Uani 1 1 d . . .
O21 O 0.0527(4) -0.1909(3) -0.0502(3) 0.0604(12) Uani 1 1 d . . .
C21 C 0.1151(5) -0.2366(4) 0.0013(4) 0.0428(14) Uani 1 1 d . . .
C22 C 0.1977(7) -0.3037(6) -0.1055(5) 0.084(2) Uani 1 1 d . . .
H22A H 0.2560 -0.3470 -0.1125 0.126 Uiso 1 1 calc R . .
H22B H 0.2146 -0.2451 -0.1273 0.126 Uiso 1 1 calc R . .
H22C H 0.1256 -0.3253 -0.1342 0.126 Uiso 1 1 calc R . .
C31 C -0.25765(18) -0.07543(19) 0.09832(18) 0.0448(14) Uani 1 1 d G . .
C32 C -0.2578(2) -0.0015(3) 0.04468(18) 0.076(2) Uani 1 1 d G . .
H32 H -0.2106 -0.0022 0.0053 0.091 Uiso 1 1 calc R . .
C33 C -0.3287(2) 0.0734(2) 0.0499(2) 0.092(3) Uani 1 1 d G . .
H33 H -0.3288 0.1228 0.0140 0.111 Uiso 1 1 calc R . .
C34 C -0.3993(2) 0.0743(2) 0.1088(2) 0.078(2) Uani 1 1 d G . .
H34 H -0.4467 0.1245 0.1123 0.093 Uiso 1 1 calc R . .
C35 C -0.3991(2) 0.0004(3) 0.1624(2) 0.0680(19) Uani 1 1 d G . .
H35 H -0.4464 0.0011 0.2018 0.082 Uiso 1 1 calc R . .
C36 C -0.32831(18) -0.0744(2) 0.1572(2) 0.0613(18) Uani 1 1 d G . .
H36 H -0.3282 -0.1239 0.1931 0.074 Uiso 1 1 calc R . .
C41 C 0.30247(18) -0.1141(2) 0.25690(19) 0.0559(17) Uani 1 1 d G . .
C42 C 0.3531(2) -0.1859(3) 0.30866(19) 0.0584(17) Uani 1 1 d G . .
C43 C 0.4195(2) -0.2477(2) 0.2687(2) 0.0599(17) Uani 1 1 d G . .
C44 C 0.41218(19) -0.2061(3) 0.1830(2) 0.0583(17) Uani 1 1 d G . .
C45 C 0.33996(18) -0.1251(2) 0.1783(2) 0.0569(17) Uani 1 1 d G . .
C51 C -0.2670(3) -0.2793(3) 0.1022(3) 0.0447(14) Uani 1 1 d G . .
C52 C -0.2544(3) -0.3298(3) 0.1750(2) 0.0591(17) Uani 1 1 d G . .
H52 H -0.1951 -0.3165 0.2179 0.071 Uiso 1 1 calc R . .
C53 C -0.3306(4) -0.3999(3) 0.1837(3) 0.075(2) Uani 1 1 d G . .
H53 H -0.3222 -0.4337 0.2324 0.090 Uiso 1 1 calc R . .
C54 C -0.4193(4) -0.4197(3) 0.1195(3) 0.080(2) Uani 1 1 d G . .
H54 H -0.4703 -0.4667 0.1253 0.097 Uiso 1 1 calc R . .
C55 C -0.4319(3) -0.3693(4) 0.0467(3) 0.079(2) Uani 1 1 d G . .
H55 H -0.4912 -0.3825 0.0038 0.095 Uiso 1 1 calc R . .
C56 C -0.3557(4) -0.2991(3) 0.0381(2) 0.0631(19) Uani 1 1 d G . .
H56 H -0.3641 -0.2654 -0.0106 0.076 Uiso 1 1 calc R . .
Q1 H -0.0944 -0.1704 -0.0273 0.07(2) Uiso 1 1 d R . .

loop_
_atom_site_aniso_label
_atom_site_aniso_U_11
_atom_site_aniso_U_22
_atom_site_aniso_U_33
_atom_site_aniso_U_23
_atom_site_aniso_U_13
_atom_site_aniso_U_12
Co1 0.0336(4) 0.0361(4) 0.0356(4) -0.0035(3) 0.0032(3) 0.0004(3)
Mo1 0.0300(2) 0.0348(3) 0.0370(2) 0.0001(2) 0.00057(18) -0.0038(2)
As1 0.0328(3) 0.0441(3) 0.0374(3) -0.0028(3) 0.0041(2) 0.0038(3)
O1 0.042(3) 0.081(3) 0.037(2) -0.004(2) 0.003(2) 0.010(2)
O3 0.110(5) 0.041(4) 0.133(5) 0.019(3) -0.001(4) -0.009(3)
O4 0.070(3) 0.078(3) 0.054(3) 0.018(3) 0.004(3) -0.024(3)
O5 0.105(4) 0.127(4) 0.042(3) -0.013(3) 0.026(3) 0.010(4)
O6 0.051(3) 0.052(3) 0.101(4) -0.021(3) 0.011(3) 0.004(3)
C3 0.050(4) 0.043(4) 0.067(4) 0.005(3) 0.002(3) 0.007(3)
C4 0.037(3) 0.050(4) 0.045(4) 0.003(3) -0.004(3) -0.010(3)
C5 0.049(4) 0.055(4) 0.050(4) -0.013(3) 0.004(3) 0.001(3)
C6 0.032(3) 0.047(4) 0.061(4) 0.000(3) 0.004(3) -0.004(3)
C1 0.030(3) 0.033(3) 0.035(3) 0.000(2) 0.006(2) 0.002(2)
C2 0.031(3) 0.034(3) 0.037(3) 0.003(2) 0.003(2) 0.002(2)
O11 0.072(3) 0.040(3) 0.070(3) 0.009(2) 0.005(2) -0.014(2)
O12 0.045(2) 0.043(2) 0.057(3) -0.014(2) -0.004(2) -0.010(2)
C11 0.034(3) 0.040(3) 0.047(3) -0.009(3) 0.012(3) -0.004(3)
C12 0.053(5) 0.063(5) 0.085(5) -0.030(4) 0.006(4) -0.013(4)
O22 0.060(3) 0.076(3) 0.041(3) 0.003(2) 0.015(2) 0.024(2)
O21 0.059(3) 0.083(3) 0.041(3) 0.015(2) 0.013(2) 0.020(3)
C21 0.033(3) 0.049(3) 0.047(3) 0.002(3) 0.009(3) 0.002(3)
C22 0.086(6) 0.127(7) 0.046(5) -0.003(5) 0.031(4) 0.028(5)
C31 0.038(3) 0.049(4) 0.048(4) -0.006(3) 0.011(3) 0.005(3)
C32 0.090(6) 0.061(5) 0.083(5) 0.019(4) 0.036(4) 0.027(4)
C33 0.122(7) 0.068(6) 0.092(6) 0.026(5) 0.035(5) 0.040(5)
C34 0.070(5) 0.064(5) 0.103(6) -0.015(4) 0.025(5) 0.020(4)
C35 0.061(5) 0.061(5) 0.092(5) -0.016(4) 0.041(4) -0.002(4)
C36 0.061(4) 0.054(4) 0.074(5) -0.001(4) 0.026(4) 0.003(4)
C41 0.052(4) 0.045(4) 0.065(4) -0.007(3) -0.007(3) -0.018(3)
C42 0.053(4) 0.055(4) 0.061(4) -0.007(4) -0.005(3) -0.020(4)
C43 0.038(4) 0.064(4) 0.072(4) -0.006(4) -0.009(3) -0.016(4)
C44 0.033(4) 0.055(4) 0.085(5) -0.007(3) 0.007(3) -0.019(3)
C45 0.046(4) 0.051(4) 0.070(4) 0.002(3) 0.001(3) -0.022(3)
C51 0.032(3) 0.040(3) 0.062(4) -0.004(3) 0.009(3) 0.001(3)
C52 0.044(4) 0.066(4) 0.066(4) 0.003(4) 0.006(3) 0.000(3)
C53 0.064(5) 0.066(5) 0.100(6) 0.018(4) 0.029(4) -0.009(4)
C54 0.046(5) 0.060(5) 0.141(7) -0.008(5) 0.030(5) -0.016(4)
C55 0.045(5) 0.081(6) 0.104(6) -0.013(5) -0.001(4) -0.017(4)
C56 0.047(4) 0.069(5) 0.067(5) -0.003(4) -0.006(4) -0.010(4)

loop_
_atom_type_symbol
_atom_type_description
_atom_type_scat_dispersion_real
_atom_type_scat_dispersion_imag
_atom_type_scat_source
C C 0.0033 0.0016 'International Tables Vol C Tables 4.2.6.8 and 6.1.1.4'
H H 0.0000 0.0000 'International Tables Vol C Tables 4.2.6.8 and 6.1.1.4'
O O 0.0106 0.0060 'International Tables Vol C Tables 4.2.6.8 and 6.1.1.4'
As As 0.0499 2.0058 'International Tables Vol C Tables 4.2.6.8 and 6.1.1.4'
Co Co 0.3494 0.9721 'International Tables Vol C Tables 4.2.6.8 and 6.1.1.4'
Mo Mo -1.6832 0.6857 'International Tables Vol C Tables 4.2.6.8 and 6.1.1.4'

loop_
_geom_angle_atom_site_label_1
_geom_angle_atom_site_label_2
_geom_angle_atom_site_label_3
_geom_angle
_geom_angle_site_symmetry_1
_geom_angle_site_symmetry_3
_geom_angle_publ_flag
C3 Co1 C5 102.7(3) . . ?
C3 Co1 C1 139.4(3) . . ?
C5 Co1 C1 109.5(3) . . ?
C3 Co1 C2 99.0(3) . . ?
C5 Co1 C2 145.3(3) . . ?
C1 Co1 C2 41.4(2) . . ?
C3 Co1 As1 98.9(2) . . ?
C5 Co1 As1 99.9(2) . . ?
C1 Co1 As1 99.01(15) . . ?
C2 Co1 As1 103.10(15) . . ?
C3 Co1 Mo1 101.2(2) . . ?
C5 Co1 Mo1 97.3(2) . . ?
C1 Co1 Mo1 51.62(15) . . ?
C2 Co1 Mo1 51.68(15) . . ?
As1 Co1 Mo1 149.83(4) . . ?
C6 Mo1 C4 86.4(2) . . ?
C6 Mo1 C1 80.9(2) . . ?
C4 Mo1 C1 78.9(2) . . ?
C6 Mo1 C2 89.3(2) . . ?
C4 Mo1 C2 116.2(2) . . ?
C1 Mo1 C2 37.73(19) . . ?
C6 Mo1 C42 118.69(19) . . ?
C4 Mo1 C42 87.04(19) . . ?
C1 Mo1 C42 155.28(16) . . ?
C2 Mo1 C42 145.60(17) . . ?
C6 Mo1 C43 84.52(19) . . ?
C4 Mo1 C43 95.63(19) . . ?
C1 Mo1 C43 164.71(16) . . ?
C2 Mo1 C43 147.17(17) . . ?
C42 Mo1 C43 35.9 . . ?
C6 Mo1 C44 83.30(19) . . ?
C4 Mo1 C44 133.11(19) . . ?
C1 Mo1 C44 143.08(17) . . ?
C2 Mo1 C44 109.33(17) . . ?
C42 Mo1 C44 59.37(6) . . ?
C43 Mo1 C44 37.9 . . ?
C6 Mo1 C41 141.83(18) . . ?
C4 Mo1 C41 111.12(19) . . ?
C1 Mo1 C41 134.36(15) . . ?
C2 Mo1 C41 110.49(16) . . ?
C42 Mo1 C41 35.1 . . ?
C43 Mo1 C41 60.93(6) . . ?
C44 Mo1 C41 59.73(6) . . ?
C6 Mo1 C45 115.01(19) . . ?
C4 Mo1 C45 144.76(19) . . ?
C1 Mo1 C45 129.76(15) . . ?
C2 Mo1 C45 92.86(16) . . ?
C42 Mo1 C45 58.45(6) . . ?
C43 Mo1 C45 61.40(6) . . ?
C44 Mo1 C45 35.6 . . ?
C41 Mo1 C45 35.5 . . ?
C6 Mo1 Co1 126.25(17) . . ?
C4 Mo1 Co1 89.78(17) . . ?
C1 Mo1 Co1 45.93(14) . . ?
C2 Mo1 Co1 45.82(14) . . ?
C42 Mo1 Co1 114.60(8) . . ?
C43 Mo1 Co1 149.10(9) . . ?
C44 Mo1 Co1 132.16(9) . . ?
C41 Mo1 Co1 88.73(6) . . ?
C45 Mo1 Co1 97.91(6) . . ?
O1 As1 C31 97.83(17) . . ?
O1 As1 C51 100.24(19) . . ?
C31 As1 C51 99.25(15) . . ?
O1 As1 Co1 115.18(14) . . ?
C31 As1 Co1 118.82(7) . . ?
C51 As1 Co1 121.37(13) . . ?
O3 C3 Co1 178.4(7) . . ?
O4 C4 Mo1 178.8(6) . . ?
O5 C5 Co1 177.3(6) . . ?
O6 C6 Mo1 178.8(6) . . ?
C2 C1 C11 134.2(5) . . ?
C2 C1 Co1 69.2(3) . . ?
C11 C1 Co1 132.2(4) . . ?
C2 C1 Mo1 71.2(3) . . ?
C11 C1 Mo1 139.3(4) . . ?
Co1 C1 Mo1 82.45(19) . . ?
C1 C2 C21 129.7(5) . . ?
C1 C2 Co1 69.5(3) . . ?
C21 C2 Co1 137.4(4) . . ?
C1 C2 Mo1 71.1(3) . . ?
C21 C2 Mo1 136.8(4) . . ?
Co1 C2 Mo1 82.50(19) . . ?
C11 O12 C12 116.6(5) . . ?
O11 C11 O12 123.6(5) . . ?
O11 C11 C1 125.7(5) . . ?
O12 C11 C1 110.7(5) . . ?
C21 O22 C22 116.6(5) . . ?
O21 C21 O22 122.6(5) . . ?
O21 C21 C2 125.3(5) . . ?
O22 C21 C2 112.1(5) . . ?
C32 C31 C36 120.0 . . ?
C32 C31 As1 120.10(14) . . ?
C36 C31 As1 119.89(14) . . ?
C31 C32 C33 120.0 . . ?
C32 C33 C34 120.0 . . ?
C35 C34 C33 120.0 . . ?
C36 C35 C34 120.0 . . ?
C35 C36 C31 120.0 . . ?
C42 C41 C45 106.9 . . ?
C42 C41 Mo1 70.67(8) . . ?
C45 C41 Mo1 73.11(10) . . ?
C41 C42 C43 113.5 . . ?
C41 C42 Mo1 74.22(7) . . ?
C43 C42 Mo1 72.35(7) . . ?
C42 C43 C44 103.2 . . ?
C42 C43 Mo1 71.78(8) . . ?
C44 C43 Mo1 72.06(10) . . ?
C45 C44 C43 108.0 . . ?
C45 C44 Mo1 73.37(6) . . ?
C43 C44 Mo1 69.99(9) . . ?
C41 C45 C44 108.3 . . ?
C41 C45 Mo1 71.42(10) . . ?
C44 C45 Mo1 70.98(6) . . ?
C52 C51 C56 120.0 . . ?
C52 C51 As1 119.8(2) . . ?
C56 C51 As1 120.2(2) . . ?
C51 C52 C53 120.0 . . ?
C54 C53 C52 120.0 . . ?
C53 C54 C55 120.0 . . ?
C56 C55 C54 120.0 . . ?
C55 C56 C51 120.0 . . ?

loop_
_geom_bond_atom_site_label_1
_geom_bond_atom_site_label_2
_geom_bond_distance
_geom_bond_site_symmetry_2
_geom_bond_publ_flag
Co1 C3 1.785(7) . ?
Co1 C5 1.796(7) . ?
Co1 C1 1.960(5) . ?
Co1 C2 1.956(5) . ?
Co1 As1 2.3115(11) . ?
Co1 Mo1 2.7041(11) . ?
Mo1 C6 1.997(7) . ?
Mo1 C4 2.024(7) . ?
Mo1 C1 2.138(5) . ?
Mo1 C2 2.140(5) . ?
Mo1 C42 2.320(3) . ?
Mo1 C43 2.328(2) . ?
Mo1 C44 2.357(3) . ?
Mo1 C41 2.366(3) . ?
Mo1 C45 2.389(3) . ?
As1 O1 1.770(4) . ?
As1 C31 1.943(3) . ?
As1 C51 1.951(3) . ?
O3 C3 1.135(7) . ?
O4 C4 1.135(7) . ?
O5 C5 1.139(7) . ?
O6 C6 1.147(7) . ?
C1 C2 1.383(7) . ?
C1 C11 1.470(7) . ?
C2 C21 1.475(7) . ?
O11 C11 1.203(7) . ?
O12 C11 1.342(6) . ?
O12 C12 1.450(7) . ?
O22 C21 1.337(7) . ?
O22 C22 1.447(8) . ?
O21 C21 1.222(7) . ?
C31 C32 1.3900 . ?
C31 C36 1.3900 . ?
C32 C33 1.3900 . ?
C33 C34 1.3900 . ?
C34 C35 1.3900 . ?
C35 C36 1.3900 . ?
C41 C42 1.4144 . ?
C41 C45 1.4486 . ?
C42 C43 1.4316 . ?
C43 C44 1.5234 . ?
C44 C45 1.4529 . ?
C51 C52 1.3900 . ?
C51 C56 1.3900 . ?
C52 C53 1.3900 . ?
C53 C54 1.3900 . ?
C54 C55 1.3900 . ?
C55 C56 1.3900 . ?
